data_4336188
loop_
_publ_author_name
'Keith Searles'
'Ba L. Tran'
'Maren Pink'
'Chun-Hsing Chen'
'Daniel J. Mindiola'

_publ_section_title
;
 3d Early Transition Metal Complexes Supported by a New Sterically
 Demanding Aryloxide Ligand
;
_journal_name_full 'Inorganic Chemistry'
_journal_page_first 11126
_journal_page_last 11135
_journal_paper_doi 10.1021/ic401363p
_journal_volume 52
_journal_year 2013
_chemical_formula_moiety 'C94 H98 Cl1 Cr1 O4'
_chemical_formula_sum 'C94 H98 Cl Cr O4'
_chemical_formula_weight 1379.26
_space_group_IT_number 14
_symmetry_cell_setting monoclinic
_symmetry_space_group_name_Hall '-P 2ybc'
_symmetry_space_group_name_H-M 'P 1 21/c 1'
_atom_sites_solution_hydrogens difmap
_atom_sites_solution_primary other
_audit_creation_date 13-04-16
_audit_creation_method CRYSTALS_ver_14.40
_cell_angle_alpha 90
_cell_angle_beta 105.8380(10)
_cell_angle_gamma 90
_cell_formula_units_Z 4
_cell_length_a 18.4411(6)
_cell_length_b 16.1932(6)
_cell_length_c 26.2278(9)
_cell_measurement_reflns_used 9015
_cell_measurement_temperature 100
_cell_measurement_theta_max 19
_cell_measurement_theta_min 2
_cell_volume 7534.8(5)
_computing_cell_refinement 'USER DEFINED CELL REFINEMENT'
_computing_data_collection 'USER DEFINED DATA COLLECTION'
_computing_data_reduction 'Apex2 (Bruker AXS, 2006)'
_computing_molecular_graphics 'CAMERON (Watkin et al., 1996)'
_computing_publication_material 'CRYSTALS (Betteridge et al., 2003)'
_computing_structure_refinement 'CRYSTALS (Betteridge et al., 2003)'
_computing_structure_solution 'Superflip (Palatinus & Chapuis, 2007)'
_diffrn_ambient_temperature 100
_diffrn_detector 'CCD area detector'
_diffrn_detector_area_resol_mean 83.33
_diffrn_detector_type 'Bruker APEXII'
_diffrn_measured_fraction_theta_full 0.997
_diffrn_measured_fraction_theta_max 0.993
_diffrn_measurement_details '0.5 degree frames measured for 0.3s each'
_diffrn_measurement_device 'three-circle goniometer with fixed chi'
_diffrn_measurement_device_type 'Bruker Platform goniometer'
_diffrn_measurement_method 'phi scans'
_diffrn_radiation_monochromator 'Si 1 1 1 and 3 1 1'
_diffrn_radiation_type Synchrotron
_diffrn_radiation_wavelength 0.41328
_diffrn_reflns_av_R_equivalents 0.087
_diffrn_reflns_limit_h_max 27
_diffrn_reflns_limit_h_min -29
_diffrn_reflns_limit_k_max 25
_diffrn_reflns_limit_k_min -17
_diffrn_reflns_limit_l_max 41
_diffrn_reflns_limit_l_min -40
_diffrn_reflns_number 163228
_diffrn_reflns_theta_full 18.844
_diffrn_reflns_theta_max 19.228
_diffrn_reflns_theta_min 0.869
_diffrn_standards_number 0
_exptl_absorpt_coefficient_mu 0.240
_exptl_absorpt_correction_T_max 0.99
_exptl_absorpt_correction_T_min 0.99
_exptl_absorpt_correction_type multi-scan
_exptl_absorpt_process_details 'DENZO/SCALEPACK (Otwinowski & Minor, 1997)'
_exptl_crystal_colour red
_exptl_crystal_density_diffrn 1.216
_exptl_crystal_description plate
_exptl_crystal_F_000 2940.000
_exptl_crystal_size_max 0.035
_exptl_crystal_size_mid 0.034
_exptl_crystal_size_min 0.005
_refine_diff_density_max 0.94
_refine_diff_density_min -1.17
_refine_ls_extinction_method none
_refine_ls_goodness_of_fit_ref 0.9914
_refine_ls_hydrogen_treatment constr
_refine_ls_matrix_type full
_refine_ls_number_parameters 973
_refine_ls_number_reflns 31663
_refine_ls_number_restraints 100
_refine_ls_R_factor_all 0.1064
_refine_ls_R_factor_gt 0.0571
_refine_ls_shift/su_max 0.0166845
_refine_ls_shift/su_mean 0.0002565
_refine_ls_structure_factor_coef Fsqd
_refine_ls_weighting_details
;
 Method= Modified Sheldrick 
 w=1/[\s^2^(F^2^) + ( 0.06P)^2^ + 3.95P] 
 ,where P=(max(Fo^2^,0) + 2Fc^2^)/3 
;
_refine_ls_weighting_scheme calc
_refine_ls_wR_factor_all 0.1556
_refine_ls_wR_factor_gt 0.1280
_refine_ls_wR_factor_ref 0.1539
_reflns_limit_h_max 28
_reflns_limit_h_min -29
_reflns_limit_k_max 25
_reflns_limit_k_min 0
_reflns_limit_l_max 41
_reflns_limit_l_min 0
_reflns_number_gt 20234
_reflns_number_total 31710
_reflns_threshold_expression I>2.0\s(I)
_oxford_diffrn_Wilson_B_factor 1.39
_oxford_diffrn_Wilson_scale 38.56
_oxford_refine_ls_r_factor_ref 0.1060
_oxford_refine_ls_scale 0.16583(5)
_oxford_reflns_number_all 31673
_oxford_reflns_threshold_expression_ref I>0.0\s(I)
_oxford_structure_analysis_title 'CMC0949_0m in P2(1)/c'
_cod_data_source_file ic401363p_si_004.cif
_cod_data_source_block CMC0949
_cod_original_sg_symbol_H-M 'P 21/c '
_cod_original_formula_sum 'C94 H98 Cl1 Cr1 O4'
_cod_database_code 4336188

loop_
_symmetry_equiv_pos_as_xyz
x,y,z
-x,-y,-z
x,-y+1/2,z+1/2
-x,y+1/2,-z+1/2

loop_
_atom_site_label
_atom_site_type_symbol
_atom_site_fract_x
_atom_site_fract_y
_atom_site_fract_z
_atom_site_U_iso_or_equiv
_atom_site_occupancy
_atom_site_adp_type
_atom_site_refinement_flags_posn
_atom_site_refinement_flags_occupancy
_atom_site_disorder_assembly
_atom_site_disorder_group
Cr1 Cr 0.755150(14) 0.765359(15) 0.695481(9) 0.0152 1.0000 Uani . . . .
Cl1 Cl 0.69719(2) 0.81962(2) 0.616277(14) 0.0224 1.0000 Uani . . . .
O1 O 0.73920(6) 0.83265(6) 0.74932(4) 0.0167 1.0000 Uani . . . .
O2 O 0.80072(6) 0.66845(6) 0.68035(4) 0.0174 1.0000 Uani . . . .
O3 O 0.66480(7) 0.70176(8) 0.70318(4) 0.0230 1.0000 Uani . . . .
O4 O 0.85523(6) 0.81848(7) 0.70116(4) 0.0199 1.0000 Uani . . . .
C1 C 0.75115(8) 0.90779(9) 0.77190(5) 0.0145 1.0000 Uani . . . .
C2 C 0.70401(8) 0.97466(9) 0.75007(5) 0.0154 1.0000 Uani . . . .
C3 C 0.71661(8) 1.05106(9) 0.77477(6) 0.0169 1.0000 Uani . . . .
C4 C 0.77275(8) 1.06399(9) 0.82237(6) 0.0162 1.0000 Uani . . . .
C5 C 0.81685(8) 0.99598(9) 0.84406(5) 0.0157 1.0000 Uani . . . .
C6 C 0.80716(8) 0.91833(9) 0.81989(5) 0.0146 1.0000 Uani . . . .
C7 C 0.78322(9) 1.14985(9) 0.84812(6) 0.0188 1.0000 Uani . . . .
C8 C 0.82607(12) 1.20529(11) 0.81886(8) 0.0314 1.0000 Uani . . . .
C9 C 0.70669(10) 1.18963(11) 0.84486(7) 0.0281 1.0000 Uani . . . .
C10 C 0.82724(10) 1.14650(11) 0.90675(7) 0.0267 1.0000 Uani . . . .
C11 C 0.63577(8) 0.95640(9) 0.70375(6) 0.0169 1.0000 Uani . . . .
C12 C 0.57620(8) 0.90906(10) 0.72225(6) 0.0188 1.0000 Uani . . . .
C13 C 0.56879(9) 0.91406(11) 0.77368(6) 0.0239 1.0000 Uani . . . .
C14 C 0.51264(10) 0.86983(13) 0.78804(7) 0.0309 1.0000 Uani . . . .
C15 C 0.46270(10) 0.82113(13) 0.75117(8) 0.0312 1.0000 Uani . . . .
C16 C 0.46937(10) 0.81617(12) 0.69987(7) 0.0296 1.0000 Uani . . . .
C17 C 0.52580(9) 0.85942(11) 0.68570(7) 0.0240 1.0000 Uani . . . .
C18 C 0.60153(8) 1.03069(10) 0.67057(6) 0.0189 1.0000 Uani . . . .
C19 C 0.62227(10) 1.04864(11) 0.62459(6) 0.0247 1.0000 Uani . . . .
C20 C 0.58769(11) 1.11257(12) 0.59140(7) 0.0305 1.0000 Uani . . . .
C21 C 0.53211(11) 1.15977(12) 0.60385(7) 0.0313 1.0000 Uani . . . .
C22 C 0.51255(11) 1.14404(12) 0.65002(7) 0.0302 1.0000 Uani . . . .
C23 C 0.54651(10) 1.07969(11) 0.68292(7) 0.0265 1.0000 Uani . . . .
C24 C 0.85072(8) 0.84205(9) 0.84538(5) 0.0155 1.0000 Uani . . . .
C25 C 0.92732(8) 0.86390(9) 0.88189(6) 0.0164 1.0000 Uani . . . .
C26 C 0.93824(9) 0.87967(9) 0.93565(6) 0.0198 1.0000 Uani . . . .
C27 C 1.00862(10) 0.90498(10) 0.96696(6) 0.0256 1.0000 Uani . . . .
C28 C 1.06830(10) 0.91407(11) 0.94525(7) 0.0279 1.0000 Uani . . . .
C29 C 1.05835(10) 0.89746(11) 0.89181(7) 0.0260 1.0000 Uani . . . .
C30 C 0.98835(9) 0.87254(10) 0.86045(6) 0.0207 1.0000 Uani . . . .
C31 C 0.80329(9) 0.78627(9) 0.87093(5) 0.0172 1.0000 Uani . . . .
C32 C 0.82947(10) 0.70728(10) 0.88794(6) 0.0227 1.0000 Uani . . . .
C33 C 0.78621(11) 0.65281(11) 0.90828(7) 0.0280 1.0000 Uani . . . .
C34 C 0.71616(11) 0.67703(12) 0.91294(7) 0.0290 1.0000 Uani . . . .
C35 C 0.69045(10) 0.75600(12) 0.89754(7) 0.0283 1.0000 Uani . . . .
C36 C 0.73337(9) 0.80970(11) 0.87635(6) 0.0231 1.0000 Uani . . . .
C37 C 0.78238(8) 0.58885(9) 0.67007(5) 0.0155 1.0000 Uani . . . .
C38 C 0.75300(8) 0.56049(9) 0.61766(5) 0.0164 1.0000 Uani . . . .
C39 C 0.73544(9) 0.47719(9) 0.60899(6) 0.0177 1.0000 Uani . . . .
C40 C 0.74858(8) 0.41978(9) 0.65036(5) 0.0175 1.0000 Uani D . . .
C41 C 0.78187(9) 0.44828(9) 0.70141(6) 0.0180 1.0000 Uani . . . .
C42 C 0.79864(8) 0.53134(9) 0.71215(5) 0.0163 1.0000 Uani . . . .
C43 C 0.7141(3) 0.3346(5) 0.6398(2) 0.058(6) 0.154(3) Uiso D P 1 3
C44 C 0.7440(6) 0.2928(7) 0.5955(4) 0.031(3) 0.154(3) Uiso D P 1 3
C45 C 0.7304(6) 0.2828(7) 0.6866(5) 0.036(3) 0.154(3) Uiso D P 1 3
C46 C 0.6248(7) 0.3447(7) 0.6160(4) 0.036(3) 0.154(3) Uiso D P 1 3
C47 C 0.74415(9) 0.62201(9) 0.57212(5) 0.0174 1.0000 Uani . . . .
C48 C 0.82013(9) 0.65412(9) 0.56794(6) 0.0185 1.0000 Uani . . . .
C49 C 0.88691(9) 0.61264(10) 0.59015(6) 0.0214 1.0000 Uani . . . .
C50 C 0.95596(10) 0.64474(11) 0.58737(7) 0.0256 1.0000 Uani . . . .
C51 C 0.95835(11) 0.71922(12) 0.56171(7) 0.0279 1.0000 Uani . . . .
C52 C 0.89192(11) 0.76029(11) 0.53857(7) 0.0268 1.0000 Uani . . . .
C53 C 0.82321(10) 0.72837(10) 0.54162(6) 0.0228 1.0000 Uani . . . .
C54 C 0.69534(9) 0.58806(10) 0.51991(6) 0.0197 1.0000 Uani . . . .
C55 C 0.61750(11) 0.59159(14) 0.50963(7) 0.0337 1.0000 Uani . . . .
C56 C 0.57031(12) 0.55931(17) 0.46318(8) 0.0452 1.0000 Uani . . . .
C57 C 0.60137(12) 0.52224(14) 0.42630(7) 0.0382 1.0000 Uani . . . .
C58 C 0.67825(12) 0.51823(12) 0.43581(7) 0.0303 1.0000 Uani . . . .
C59 C 0.72532(10) 0.55128(10) 0.48250(6) 0.0233 1.0000 Uani . . . .
C60 C 0.84160(8) 0.56153(9) 0.76698(5) 0.0168 1.0000 Uani . . . .
C61 C 0.83025(9) 0.50654(9) 0.81165(5) 0.0172 1.0000 Uani . . . .
C62 C 0.75689(9) 0.48746(10) 0.81297(6) 0.0219 1.0000 Uani . . . .
C63 C 0.74281(10) 0.44047(11) 0.85342(7) 0.0259 1.0000 Uani . . . .
C64 C 0.80273(11) 0.41151(11) 0.89410(6) 0.0268 1.0000 Uani . . . .
C65 C 0.87557(11) 0.42950(11) 0.89342(6) 0.0261 1.0000 Uani . . . .
C66 C 0.88929(9) 0.47658(10) 0.85243(6) 0.0212 1.0000 Uani . . . .
C67 C 0.92385(9) 0.57825(9) 0.76914(6) 0.0181 1.0000 Uani . . . .
C68 C 0.95752(9) 0.54508(10) 0.73219(6) 0.0208 1.0000 Uani . . . .
C69 C 1.03141(9) 0.56487(11) 0.73342(6) 0.0240 1.0000 Uani . . . .
C70 C 1.07366(10) 0.61613(12) 0.77258(7) 0.0272 1.0000 Uani . . . .
C71 C 1.04139(10) 0.64872(12) 0.81028(7) 0.0281 1.0000 Uani . . . .
C72 C 0.96723(9) 0.63087(11) 0.80778(6) 0.0232 1.0000 Uani . . . .
C73 C 0.61012(9) 0.65846(11) 0.66157(6) 0.0236 1.0000 Uani . . . .
C74 C 0.58788(11) 0.58587(11) 0.69021(7) 0.0298 1.0000 Uani . . . .
C75 C 0.58557(10) 0.62462(11) 0.74295(7) 0.0278 1.0000 Uani . . . .
C76 C 0.64731(9) 0.68970(11) 0.75380(6) 0.0230 1.0000 Uani . . . .
C77 C 0.92041(9) 0.77598(10) 0.69049(7) 0.0240 1.0000 Uani . . . .
C78 C 0.97556(10) 0.84483(11) 0.69014(7) 0.0258 1.0000 Uani . . . .
C79 C 0.92314(10) 0.91543(11) 0.66582(7) 0.0256 1.0000 Uani . . . .
C80 C 0.86157(10) 0.90769(10) 0.69341(7) 0.0259 1.0000 Uani . . . .
C81 C 0.84141(11) 1.05062(12) 0.53992(6) 0.0295 1.0000 Uani . . . .
C82 C 0.91554(11) 1.03186(12) 0.54166(7) 0.0302 1.0000 Uani . . . .
C83 C 0.96793(12) 1.09359(13) 0.54222(7) 0.0342 1.0000 Uani . . . .
C84 C 0.94620(14) 1.17582(13) 0.54060(7) 0.0394 1.0000 Uani . . . .
C85 C 0.87277(14) 1.19524(13) 0.53906(8) 0.0406 1.0000 Uani . . . .
C86 C 0.82097(12) 1.13339(13) 0.53910(7) 0.0357 1.0000 Uani . . . .
C87 C 0.78405(13) 0.98391(15) 0.53843(9) 0.0432 1.0000 Uani . . . .
C88 C 0.42526(13) 0.87956(16) 0.55272(9) 0.0414 0.657(4) Uani D P 1 1
C89 C 0.37359(10) 0.82336(14) 0.55392(7) 0.0400 1.0000 Uani D . . .
C90 C 0.38911(16) 0.7381(2) 0.54525(13) 0.0486 0.657(4) Uani D P 1 1
C91 C 0.45338(19) 0.71615(19) 0.53553(13) 0.0495 0.657(4) Uani D P 1 1
C92 C 0.50617(17) 0.7736(3) 0.53482(18) 0.0474 0.657(4) Uani D P 1 1
C93 C 0.49384(18) 0.8565(2) 0.54318(14) 0.0433 0.657(4) Uani D P 1 1
C94 C 0.41128(18) 0.9691(3) 0.56333(16) 0.0542 0.657(4) Uani D P 1 1
C431 C 0.72592(6) 0.32831(7) 0.64054(4) 0.0193 0.846(3) Uani D P 1 4
C441 C 0.67276(11) 0.30620(10) 0.67446(7) 0.0285 0.846(3) Uani D P 1 4
C451 C 0.68904(11) 0.30913(10) 0.58345(8) 0.0281 0.846(3) Uani D P 1 4
C461 C 0.79790(12) 0.27437(10) 0.66124(7) 0.0283 0.846(3) Uani D P 1 4
C881 C 0.4315(2) 0.7723(2) 0.54900(13) 0.0286 0.343(4) Uani D P 1 2
C901 C 0.3851(2) 0.9108(3) 0.5551(2) 0.0363 0.343(4) Uani D P 1 2
C911 C 0.4538(3) 0.9449(2) 0.5507(2) 0.0343 0.343(4) Uani D P 1 2
C921 C 0.5103(3) 0.8941(4) 0.5445(3) 0.0325 0.343(4) Uani D P 1 2
C931 C 0.5016(3) 0.8070(3) 0.5433(3) 0.0277 0.343(4) Uani D P 1 2
C941 C 0.4228(3) 0.6820(4) 0.5509(2) 0.0400 0.343(4) Uani D P 1 2
H31 H 0.6860 1.0963 0.7588 0.0199 1.0000 Uiso R . . .
H51 H 0.8549 1.0029 0.8765 0.0186 1.0000 Uiso R . . .
H81 H 0.8328 1.2584 0.8349 0.0379 1.0000 Uiso R . . .
H82 H 0.8739 1.1818 0.8206 0.0379 1.0000 Uiso R . . .
H83 H 0.7977 1.2102 0.7828 0.0379 1.0000 Uiso R . . .
H91 H 0.7142 1.2426 0.8610 0.0349 1.0000 Uiso R . . .
H92 H 0.6796 1.1557 0.8628 0.0349 1.0000 Uiso R . . .
H93 H 0.6788 1.1951 0.8088 0.0349 1.0000 Uiso R . . .
H101 H 0.8325 1.2008 0.9210 0.0320 1.0000 Uiso R . . .
H102 H 0.8757 1.1235 0.9102 0.0320 1.0000 Uiso R . . .
H103 H 0.8007 1.1132 0.9254 0.0320 1.0000 Uiso R . . .
H111 H 0.6528 0.9203 0.6809 0.0203 1.0000 Uiso R . . .
H131 H 0.6022 0.9481 0.7991 0.0280 1.0000 Uiso R . . .
H141 H 0.5085 0.8733 0.8233 0.0368 1.0000 Uiso R . . .
H151 H 0.4243 0.7912 0.7609 0.0374 1.0000 Uiso R . . .
H161 H 0.4352 0.7831 0.6743 0.0350 1.0000 Uiso R . . .
H171 H 0.5302 0.8552 0.6505 0.0290 1.0000 Uiso R . . .
H191 H 0.6608 1.0171 0.6160 0.0297 1.0000 Uiso R . . .
H201 H 0.6018 1.1234 0.5598 0.0363 1.0000 Uiso R . . .
H211 H 0.5081 1.2029 0.5808 0.0369 1.0000 Uiso R . . .
H221 H 0.4757 1.1772 0.6594 0.0359 1.0000 Uiso R . . .
H231 H 0.5320 1.0685 0.7143 0.0315 1.0000 Uiso R . . .
H241 H 0.8604 0.8110 0.8172 0.0182 1.0000 Uiso R . . .
H261 H 0.8976 0.8730 0.9511 0.0243 1.0000 Uiso R . . .
H271 H 1.0153 0.9164 1.0035 0.0301 1.0000 Uiso R . . .
H281 H 1.1160 0.9315 0.9668 0.0339 1.0000 Uiso R . . .
H291 H 1.0995 0.9027 0.8768 0.0309 1.0000 Uiso R . . .
H301 H 0.9815 0.8615 0.8239 0.0244 1.0000 Uiso R . . .
H321 H 0.8779 0.6906 0.8857 0.0277 1.0000 Uiso R . . .
H331 H 0.8044 0.5989 0.9189 0.0333 1.0000 Uiso R . . .
H341 H 0.6863 0.6399 0.9267 0.0338 1.0000 Uiso R . . .
H351 H 0.6431 0.7734 0.9014 0.0334 1.0000 Uiso R . . .
H361 H 0.7145 0.8633 0.8654 0.0276 1.0000 Uiso R . . .
H391 H 0.7134 0.4587 0.5738 0.0213 1.0000 Uiso R . . .
H411 H 0.7937 0.4098 0.7298 0.0215 1.0000 Uiso R . . .
H441 H 0.7234 0.2387 0.5893 0.0290 0.154(3) Uiso R P 1 3
H442 H 0.7974 0.2895 0.6068 0.0290 0.154(3) Uiso R P 1 3
H443 H 0.7289 0.3241 0.5638 0.0290 0.154(3) Uiso R P 1 3
H451 H 0.7079 0.2299 0.6785 0.0513 0.154(3) Uiso R P 1 3
H452 H 0.7835 0.2768 0.6996 0.0513 0.154(3) Uiso R P 1 3
H453 H 0.7113 0.3086 0.7128 0.0513 0.154(3) Uiso R P 1 3
H461 H 0.6028 0.2913 0.6100 0.0381 0.154(3) Uiso R P 1 3
H462 H 0.6049 0.3737 0.6406 0.0381 0.154(3) Uiso R P 1 3
H463 H 0.6138 0.3742 0.5835 0.0381 0.154(3) Uiso R P 1 3
H471 H 0.7180 0.6682 0.5806 0.0205 1.0000 Uiso R . . .
H491 H 0.8857 0.5613 0.6074 0.0255 1.0000 Uiso R . . .
H501 H 1.0014 0.6160 0.6032 0.0301 1.0000 Uiso R . . .
H511 H 1.0052 0.7417 0.5600 0.0332 1.0000 Uiso R . . .
H521 H 0.8932 0.8105 0.5201 0.0318 1.0000 Uiso R . . .
H531 H 0.7780 0.7576 0.5259 0.0271 1.0000 Uiso R . . .
H551 H 0.5959 0.6170 0.5346 0.0401 1.0000 Uiso R . . .
H561 H 0.5171 0.5621 0.4568 0.0539 1.0000 Uiso R . . .
H571 H 0.5692 0.5003 0.3945 0.0450 1.0000 Uiso R . . .
H581 H 0.6994 0.4923 0.4107 0.0359 1.0000 Uiso R . . .
H591 H 0.7785 0.5492 0.4885 0.0284 1.0000 Uiso R . . .
H601 H 0.8204 0.6136 0.7714 0.0204 1.0000 Uiso R . . .
H621 H 0.7156 0.5070 0.7854 0.0255 1.0000 Uiso R . . .
H631 H 0.6924 0.4284 0.8535 0.0313 1.0000 Uiso R . . .
H641 H 0.7936 0.3792 0.9220 0.0309 1.0000 Uiso R . . .
H651 H 0.9167 0.4101 0.9212 0.0310 1.0000 Uiso R . . .
H661 H 0.9397 0.4881 0.8522 0.0256 1.0000 Uiso R . . .
H681 H 0.9296 0.5086 0.7057 0.0245 1.0000 Uiso R . . .
H691 H 1.0529 0.5431 0.7072 0.0285 1.0000 Uiso R . . .
H701 H 1.1243 0.6288 0.7736 0.0325 1.0000 Uiso R . . .
H711 H 1.0704 0.6830 0.8378 0.0337 1.0000 Uiso R . . .
H721 H 0.9449 0.6553 0.8328 0.0279 1.0000 Uiso R . . .
H731 H 0.5678 0.6926 0.6465 0.0288 1.0000 Uiso R . . .
H732 H 0.6318 0.6405 0.6345 0.0288 1.0000 Uiso R . . .
H741 H 0.6245 0.5431 0.6956 0.0346 1.0000 Uiso R . . .
H742 H 0.5400 0.5644 0.6717 0.0346 1.0000 Uiso R . . .
H751 H 0.5954 0.5847 0.7705 0.0340 1.0000 Uiso R . . .
H752 H 0.5379 0.6495 0.7399 0.0340 1.0000 Uiso R . . .
H761 H 0.6905 0.6708 0.7801 0.0283 1.0000 Uiso R . . .
H762 H 0.6300 0.7398 0.7652 0.0283 1.0000 Uiso R . . .
H771 H 0.9413 0.7370 0.7176 0.0291 1.0000 Uiso R . . .
H772 H 0.9062 0.7487 0.6572 0.0291 1.0000 Uiso R . . .
H781 H 1.0045 0.8582 0.7250 0.0309 1.0000 Uiso R . . .
H782 H 1.0084 0.8308 0.6692 0.0309 1.0000 Uiso R . . .
H791 H 0.9478 0.9674 0.6727 0.0312 1.0000 Uiso R . . .
H792 H 0.9037 0.9081 0.6286 0.0312 1.0000 Uiso R . . .
H801 H 0.8752 0.9357 0.7265 0.0313 1.0000 Uiso R . . .
H802 H 0.8154 0.9294 0.6721 0.0313 1.0000 Uiso R . . .
H821 H 0.9304 0.9756 0.5424 0.0359 1.0000 Uiso R . . .
H831 H 1.0186 1.0798 0.5438 0.0416 1.0000 Uiso R . . .
H841 H 0.9814 1.2187 0.5406 0.0472 1.0000 Uiso R . . .
H851 H 0.8576 1.2514 0.5379 0.0476 1.0000 Uiso R . . .
H861 H 0.7708 1.1475 0.5388 0.0425 1.0000 Uiso R . . .
H871 H 0.7369 1.0087 0.5373 0.0528 1.0000 Uiso R . . .
H872 H 0.8001 0.9509 0.5694 0.0528 1.0000 Uiso R . . .
H873 H 0.7789 0.9503 0.5079 0.0528 1.0000 Uiso R . . .
H901 H 0.3532 0.6970 0.5471 0.0575 0.657(4) Uiso R P 1 1
H911 H 0.4620 0.6599 0.5286 0.0594 0.657(4) Uiso R P 1 1
H921 H 0.5528 0.7569 0.5292 0.0547 0.657(4) Uiso R P 1 1
H931 H 0.5307 0.8968 0.5419 0.0521 0.657(4) Uiso R P 1 1
H941 H 0.4534 1.0013 0.5612 0.0633 0.657(4) Uiso R P 1 1
H942 H 0.4041 0.9743 0.5977 0.0633 0.657(4) Uiso R P 1 1
H943 H 0.3675 0.9880 0.5376 0.0633 0.657(4) Uiso R P 1 1
H4411 H 0.6581 0.2500 0.6689 0.0360 0.846(3) Uiso R P 1 4
H4412 H 0.6979 0.3147 0.7108 0.0360 0.846(3) Uiso R P 1 4
H4413 H 0.6293 0.3404 0.6646 0.0360 0.846(3) Uiso R P 1 4
H4511 H 0.6763 0.2522 0.5798 0.0369 0.846(3) Uiso R P 1 4
H4512 H 0.7229 0.3217 0.5629 0.0369 0.846(3) Uiso R P 1 4
H4513 H 0.6446 0.3414 0.5714 0.0369 0.846(3) Uiso R P 1 4
H4611 H 0.7849 0.2177 0.6555 0.0363 0.846(3) Uiso R P 1 4
H4612 H 0.8187 0.2839 0.6981 0.0363 0.846(3) Uiso R P 1 4
H4613 H 0.8339 0.2885 0.6428 0.0363 0.846(3) Uiso R P 1 4
H9011 H 0.3464 0.9467 0.5594 0.0465 0.343(4) Uiso R P 1 2
H9111 H 0.4607 1.0030 0.5516 0.0422 0.343(4) Uiso R P 1 2
H9211 H 0.5561 0.9174 0.5413 0.0410 0.343(4) Uiso R P 1 2
H9311 H 0.5404 0.7719 0.5384 0.0327 0.343(4) Uiso R P 1 2
H9411 H 0.4671 0.6557 0.5472 0.0556 0.343(4) Uiso R P 1 2
H9412 H 0.4147 0.6671 0.5839 0.0556 0.343(4) Uiso R P 1 2
H9413 H 0.3808 0.6651 0.5229 0.0556 0.343(4) Uiso R P 1 2
H891 H 0.3277 0.8408 0.5603 0.0466 0.657(4) Uiso R P 1 1
H892 H 0.3277 0.8003 0.5571 0.0466 0.343(4) Uiso R P 1 2

loop_
_atom_site_aniso_label
_atom_site_aniso_U_11
_atom_site_aniso_U_22
_atom_site_aniso_U_33
_atom_site_aniso_U_23
_atom_site_aniso_U_13
_atom_site_aniso_U_12
Cr1 0.01752(11) 0.01458(10) 0.01448(9) -0.00201(8) 0.00611(8) -0.00153(8)
Cl1 0.02725(19) 0.02251(17) 0.01751(15) -0.00002(13) 0.00627(13) 0.00432(14)
O1 0.0199(5) 0.0160(5) 0.0148(4) -0.0034(4) 0.0060(4) -0.0014(4)
O2 0.0210(5) 0.0136(5) 0.0182(5) -0.0019(4) 0.0064(4) 0.0000(4)
O3 0.0251(6) 0.0274(6) 0.0189(5) -0.0074(4) 0.0099(4) -0.0106(5)
O4 0.0198(5) 0.0173(5) 0.0256(5) -0.0026(4) 0.0112(4) -0.0022(4)
C1 0.0158(6) 0.0151(6) 0.0144(5) -0.0022(5) 0.0070(5) -0.0011(5)
C2 0.0145(6) 0.0171(6) 0.0147(6) -0.0009(5) 0.0043(5) 0.0004(5)
C3 0.0158(6) 0.0165(6) 0.0177(6) -0.0012(5) 0.0034(5) 0.0021(5)
C4 0.0157(6) 0.0160(6) 0.0175(6) -0.0021(5) 0.0056(5) 0.0001(5)
C5 0.0147(6) 0.0171(6) 0.0151(6) -0.0025(5) 0.0037(5) -0.0007(5)
C6 0.0149(6) 0.0149(6) 0.0148(5) -0.0005(5) 0.0055(5) 0.0007(5)
C7 0.0193(7) 0.0162(6) 0.0212(6) -0.0037(5) 0.0061(5) 0.0007(5)
C8 0.0416(11) 0.0221(8) 0.0359(9) -0.0088(7) 0.0195(8) -0.0079(7)
C9 0.0249(8) 0.0245(8) 0.0328(8) -0.0087(7) 0.0045(7) 0.0068(6)
C10 0.0287(8) 0.0235(8) 0.0240(7) -0.0086(6) 0.0007(6) 0.0027(6)
C11 0.0153(6) 0.0196(6) 0.0152(6) -0.0029(5) 0.0031(5) 0.0006(5)
C12 0.0151(6) 0.0210(7) 0.0193(6) -0.0011(5) 0.0031(5) 0.0017(5)
C13 0.0197(7) 0.0312(8) 0.0224(7) -0.0055(6) 0.0086(6) -0.0046(6)
C14 0.0278(9) 0.0401(10) 0.0287(8) -0.0037(7) 0.0145(7) -0.0047(8)
C15 0.0212(8) 0.0371(10) 0.0371(9) -0.0012(8) 0.0113(7) -0.0071(7)
C16 0.0210(8) 0.0331(9) 0.0320(9) -0.0023(7) 0.0028(6) -0.0063(7)
C17 0.0214(7) 0.0271(8) 0.0214(7) -0.0012(6) 0.0021(6) -0.0027(6)
C18 0.0172(7) 0.0225(7) 0.0160(6) -0.0018(5) 0.0030(5) -0.0002(5)
C19 0.0274(8) 0.0264(8) 0.0223(7) -0.0003(6) 0.0100(6) -0.0010(6)
C20 0.0397(10) 0.0286(9) 0.0231(8) 0.0027(6) 0.0085(7) -0.0048(7)
C21 0.0342(10) 0.0266(8) 0.0280(8) 0.0057(7) -0.0002(7) 0.0007(7)
C22 0.0269(9) 0.0302(9) 0.0323(9) 0.0050(7) 0.0059(7) 0.0096(7)
C23 0.0241(8) 0.0322(9) 0.0249(7) 0.0041(6) 0.0093(6) 0.0090(7)
C24 0.0180(6) 0.0143(6) 0.0146(6) -0.0015(5) 0.0053(5) 0.0011(5)
C25 0.0186(7) 0.0134(6) 0.0168(6) 0.0014(5) 0.0041(5) 0.0023(5)
C26 0.0233(7) 0.0181(7) 0.0172(6) 0.0002(5) 0.0041(5) 0.0000(6)
C27 0.0312(9) 0.0211(7) 0.0205(7) 0.0010(6) 0.0005(6) -0.0037(6)
C28 0.0242(8) 0.0218(8) 0.0321(8) 0.0045(6) -0.0019(7) -0.0051(6)
C29 0.0206(8) 0.0234(8) 0.0345(9) 0.0051(7) 0.0080(6) -0.0011(6)
C30 0.0217(7) 0.0192(7) 0.0224(7) 0.0034(5) 0.0080(6) 0.0019(6)
C31 0.0214(7) 0.0165(6) 0.0141(6) -0.0022(5) 0.0053(5) -0.0024(5)
C32 0.0284(8) 0.0176(7) 0.0241(7) 0.0000(6) 0.0104(6) 0.0005(6)
C33 0.0429(10) 0.0173(7) 0.0264(8) -0.0002(6) 0.0136(7) -0.0042(7)
C34 0.0351(9) 0.0286(8) 0.0254(8) -0.0002(7) 0.0119(7) -0.0120(7)
C35 0.0251(8) 0.0342(9) 0.0285(8) 0.0016(7) 0.0123(7) -0.0048(7)
C36 0.0238(8) 0.0240(8) 0.0238(7) 0.0009(6) 0.0103(6) 0.0007(6)
C37 0.0174(6) 0.0137(6) 0.0160(6) -0.0016(5) 0.0059(5) 0.0010(5)
C38 0.0189(7) 0.0167(6) 0.0142(6) -0.0007(5) 0.0054(5) 0.0006(5)
C39 0.0200(7) 0.0173(6) 0.0160(6) -0.0023(5) 0.0054(5) -0.0015(5)
C40 0.0216(7) 0.0158(6) 0.0163(6) -0.0011(5) 0.0068(5) -0.0011(5)
C41 0.0228(7) 0.0160(6) 0.0159(6) 0.0007(5) 0.0066(5) -0.0002(5)
C42 0.0192(7) 0.0167(6) 0.0141(6) -0.0010(5) 0.0064(5) -0.0005(5)
C47 0.0216(7) 0.0170(6) 0.0138(6) 0.0000(5) 0.0049(5) 0.0015(5)
C48 0.0242(7) 0.0179(6) 0.0142(6) -0.0022(5) 0.0066(5) -0.0009(5)
C49 0.0263(8) 0.0213(7) 0.0193(6) 0.0013(5) 0.0105(6) 0.0031(6)
C50 0.0244(8) 0.0311(9) 0.0235(7) 0.0010(6) 0.0103(6) 0.0026(7)
C51 0.0312(9) 0.0314(9) 0.0255(8) -0.0022(7) 0.0151(7) -0.0050(7)
C52 0.0365(9) 0.0220(7) 0.0247(7) 0.0020(6) 0.0128(7) -0.0046(7)
C53 0.0288(8) 0.0186(7) 0.0205(7) 0.0031(5) 0.0060(6) 0.0012(6)
C54 0.0247(7) 0.0194(7) 0.0142(6) 0.0004(5) 0.0040(5) -0.0001(6)
C55 0.0255(9) 0.0535(12) 0.0214(7) -0.0054(8) 0.0051(6) 0.0014(8)
C56 0.0280(10) 0.0758(17) 0.0280(9) -0.0082(10) 0.0009(8) -0.0064(10)
C57 0.0411(11) 0.0494(12) 0.0198(8) -0.0062(8) 0.0011(7) -0.0126(9)
C58 0.0435(11) 0.0291(9) 0.0178(7) -0.0053(6) 0.0078(7) -0.0048(8)
C59 0.0303(8) 0.0219(7) 0.0182(6) -0.0023(5) 0.0076(6) -0.0006(6)
C60 0.0206(7) 0.0163(6) 0.0142(6) -0.0008(5) 0.0061(5) 0.0002(5)
C61 0.0228(7) 0.0166(6) 0.0134(6) -0.0011(5) 0.0068(5) -0.0005(5)
C62 0.0233(8) 0.0246(7) 0.0189(6) -0.0001(6) 0.0077(6) -0.0017(6)
C63 0.0316(9) 0.0259(8) 0.0237(7) -0.0030(6) 0.0138(7) -0.0075(7)
C64 0.0437(10) 0.0214(7) 0.0186(7) -0.0005(6) 0.0141(7) -0.0058(7)
C65 0.0359(9) 0.0250(8) 0.0162(6) 0.0026(6) 0.0051(6) 0.0022(7)
C66 0.0241(8) 0.0231(7) 0.0171(6) 0.0001(5) 0.0070(5) 0.0016(6)
C67 0.0227(7) 0.0180(6) 0.0149(6) 0.0001(5) 0.0072(5) -0.0008(5)
C68 0.0244(8) 0.0219(7) 0.0175(6) -0.0010(5) 0.0080(6) 0.0010(6)
C69 0.0242(8) 0.0284(8) 0.0213(7) 0.0019(6) 0.0096(6) 0.0022(6)
C70 0.0237(8) 0.0314(9) 0.0286(8) 0.0031(7) 0.0109(7) -0.0047(7)
C71 0.0278(9) 0.0311(9) 0.0260(8) -0.0053(7) 0.0085(7) -0.0095(7)
C72 0.0251(8) 0.0262(8) 0.0195(7) -0.0061(6) 0.0082(6) -0.0057(6)
C73 0.0197(7) 0.0262(8) 0.0237(7) -0.0063(6) 0.0037(6) -0.0058(6)
C74 0.0266(9) 0.0253(8) 0.0360(9) -0.0037(7) 0.0061(7) -0.0088(7)
C75 0.0227(8) 0.0280(8) 0.0350(9) 0.0047(7) 0.0120(7) -0.0047(6)
C76 0.0242(8) 0.0276(8) 0.0199(7) -0.0002(6) 0.0106(6) -0.0043(6)
C77 0.0193(7) 0.0225(7) 0.0329(8) -0.0006(6) 0.0114(6) 0.0003(6)
C78 0.0208(8) 0.0283(8) 0.0309(8) -0.0030(7) 0.0114(6) -0.0046(6)
C79 0.0294(8) 0.0227(7) 0.0289(8) -0.0008(6) 0.0151(7) -0.0050(6)
C80 0.0302(9) 0.0161(7) 0.0365(9) -0.0033(6) 0.0176(7) -0.0054(6)
C81 0.0370(10) 0.0326(9) 0.0171(7) 0.0017(6) 0.0045(6) -0.0017(8)
C82 0.0394(10) 0.0278(9) 0.0239(8) 0.0031(6) 0.0093(7) 0.0010(7)
C83 0.0377(10) 0.0430(11) 0.0225(8) 0.0043(7) 0.0095(7) -0.0044(9)
C84 0.0571(13) 0.0344(10) 0.0233(8) 0.0016(7) 0.0054(8) -0.0152(9)
C85 0.0619(14) 0.0274(9) 0.0273(9) -0.0007(7) 0.0031(9) 0.0021(9)
C86 0.0420(11) 0.0383(10) 0.0231(8) -0.0022(7) 0.0028(7) 0.0072(9)
C87 0.0397(12) 0.0439(12) 0.0425(11) 0.0039(10) 0.0054(9) -0.0066(10)
C88 0.0365(18) 0.063(2) 0.0208(13) 0.0031(14) 0.0006(12) 0.0000(16)
C89 0.0313(10) 0.0638(15) 0.0249(8) -0.0004(9) 0.0073(7) 0.0016(10)
C90 0.042(2) 0.069(3) 0.0329(16) -0.0094(17) 0.0083(14) -0.0122(19)
C91 0.043(2) 0.069(3) 0.0320(16) -0.0063(17) 0.0009(14) 0.0046(19)
C92 0.0336(19) 0.071(3) 0.035(2) -0.002(2) 0.0054(14) 0.003(2)
C93 0.0304(19) 0.074(4) 0.0240(15) 0.007(2) 0.0053(13) -0.001(2)
C94 0.045(2) 0.069(3) 0.045(2) 0.0097(19) 0.0058(17) 0.003(2)
C431 0.0285(10) 0.0141(8) 0.0178(8) -0.0034(6) 0.0109(7) -0.0056(7)
C441 0.0340(11) 0.0269(10) 0.0283(10) -0.0041(8) 0.0147(8) -0.0108(8)
C451 0.0431(13) 0.0195(9) 0.0216(9) -0.0048(7) 0.0087(8) -0.0085(8)
C461 0.0379(12) 0.0166(8) 0.0321(10) 0.0013(7) 0.0123(9) 0.0034(8)
C881 0.029(3) 0.032(3) 0.020(2) 0.0005(19) -0.0005(18) -0.004(2)
C901 0.047(4) 0.039(3) 0.023(2) 0.007(2) 0.010(2) 0.010(3)
C911 0.045(4) 0.031(3) 0.024(2) -0.002(2) 0.004(2) 0.001(3)
C921 0.038(4) 0.038(3) 0.021(2) 0.004(2) 0.006(2) -0.012(3)
C931 0.030(3) 0.027(3) 0.023(3) 0.003(3) 0.001(2) 0.002(3)
C941 0.044(4) 0.034(3) 0.036(3) 0.005(2) -0.001(3) 0.000(3)

loop_
_atom_type_symbol
_atom_type_scat_dispersion_real
_atom_type_scat_dispersion_imag
_atom_type_scat_Cromer_Mann_a1
_atom_type_scat_Cromer_Mann_b1
_atom_type_scat_Cromer_Mann_a2
_atom_type_scat_Cromer_Mann_b2
_atom_type_scat_Cromer_Mann_a3
_atom_type_scat_Cromer_Mann_b3
_atom_type_scat_Cromer_Mann_a4
_atom_type_scat_Cromer_Mann_b4
_atom_type_scat_Cromer_Mann_c
_atom_type_scat_source
C 0.0033 0.0016 2.3100 20.8439 1.0200 10.2075 1.5886 0.5687 0.8650 51.6512 0.2156 'International Tables Vol C 4.2.6.8 and 6.1.1.4'
H 0.0000 0.0000 0.4930 10.5109 0.3229 26.1257 0.1402 3.1424 0.0408 57.7998 0.0030 'International Tables Vol C 4.2.6.8 and 6.1.1.4'
O 0.0106 0.0060 3.0485 13.2771 2.2868 5.7011 1.5463 0.3239 0.8670 32.9089 0.2508 'International Tables Vol C 4.2.6.8 and 6.1.1.4'
Cl 0.1484 0.1585 11.4604 0.0104 7.1964 1.1662 6.2556 18.5194 1.6455 47.7784 -9.5574 'International Tables Vol C 4.2.6.8 and 6.1.1.4'
Cr 0.3209 0.6236 10.6406 6.1038 7.3537 0.3920 3.3240 20.2626 1.4922 98.7399 1.1832 'International Tables Vol C 4.2.6.8 and 6.1.1.4'

loop_
_geom_angle_atom_site_label_1
_geom_angle_atom_site_label_2
_geom_angle_atom_site_label_3
_geom_angle
_geom_angle_publ_flag
Cl1 Cr1 O1 109.77(4) yes
Cl1 Cr1 O2 105.09(3) yes
O1 Cr1 O2 145.14(5) yes
Cl1 Cr1 O3 95.46(4) yes
O1 Cr1 O3 85.26(5) yes
O2 Cr1 O3 91.38(5) yes
Cl1 Cr1 O4 95.58(4) yes
O1 Cr1 O4 91.44(5) yes
O2 Cr1 O4 85.30(5) yes
O3 Cr1 O4 168.95(5) yes
Cr1 O1 C1 145.02(9) yes
Cr1 O2 C37 138.14(10) yes
Cr1 O3 C73 126.61(10) yes
Cr1 O3 C76 123.54(9) yes
C73 O3 C76 109.79(12) yes
Cr1 O4 C77 124.51(9) yes
Cr1 O4 C80 121.24(10) yes
C77 O4 C80 109.42(12) yes
O1 C1 C2 120.51(12) yes
O1 C1 C6 119.80(13) yes
C2 C1 C6 119.49(13) yes
C1 C2 C3 119.33(13) yes
C1 C2 C11 117.35(12) yes
C3 C2 C11 122.93(13) yes
C2 C3 C4 122.54(13) yes
C2 C3 H31 118.6 no
C4 C3 H31 118.8 no
C3 C4 C5 116.85(13) yes
C3 C4 C7 120.03(13) yes
C5 C4 C7 123.12(13) yes
C4 C5 C6 122.49(13) yes
C4 C5 H51 118.6 no
C6 C5 H51 118.9 no
C1 C6 C5 119.20(13) yes
C1 C6 C24 117.73(12) yes
C5 C6 C24 122.90(12) yes
C4 C7 C8 109.29(12) yes
C4 C7 C9 110.66(13) yes
C8 C7 C9 108.58(14) yes
C4 C7 C10 112.24(13) yes
C8 C7 C10 108.60(14) yes
C9 C7 C10 107.37(13) yes
C7 C8 H81 109.4 no
C7 C8 H82 109.9 no
H81 C8 H82 109.5 no
C7 C8 H83 109.1 no
H81 C8 H83 109.5 no
H82 C8 H83 109.5 no
C7 C9 H91 109.6 no
C7 C9 H92 109.3 no
H91 C9 H92 109.5 no
C7 C9 H93 109.5 no
H91 C9 H93 109.5 no
H92 C9 H93 109.5 no
C7 C10 H101 109.4 no
C7 C10 H102 109.6 no
H101 C10 H102 109.5 no
C7 C10 H103 109.4 no
H101 C10 H103 109.5 no
H102 C10 H103 109.5 no
C2 C11 C12 110.79(12) yes
C2 C11 C18 115.34(12) yes
C12 C11 C18 110.99(12) yes
C2 C11 H111 106.3 no
C12 C11 H111 106.4 no
C18 C11 H111 106.4 no
C11 C12 C13 123.25(13) yes
C11 C12 C17 118.34(14) yes
C13 C12 C17 118.40(15) yes
C12 C13 C14 120.53(15) yes
C12 C13 H131 119.7 no
C14 C13 H131 119.8 no
C13 C14 C15 120.38(17) yes
C13 C14 H141 119.8 no
C15 C14 H141 119.9 no
C14 C15 C16 119.49(17) yes
C14 C15 H151 120.3 no
C16 C15 H151 120.2 no
C15 C16 C17 120.17(16) yes
C15 C16 H161 120.1 no
C17 C16 H161 119.7 no
C12 C17 C16 121.02(16) yes
C12 C17 H171 119.5 no
C16 C17 H171 119.5 no
C11 C18 C19 119.52(14) yes
C11 C18 C23 122.22(14) yes
C19 C18 C23 118.18(15) yes
C18 C19 C20 120.69(16) yes
C18 C19 H191 119.6 no
C20 C19 H191 119.7 no
C19 C20 C21 120.33(17) yes
C19 C20 H201 119.7 no
C21 C20 H201 119.9 no
C20 C21 C22 119.51(17) yes
C20 C21 H211 120.1 no
C22 C21 H211 120.4 no
C21 C22 C23 120.19(17) yes
C21 C22 H221 120.0 no
C23 C22 H221 119.8 no
C18 C23 C22 121.07(16) yes
C18 C23 H231 119.2 no
C22 C23 H231 119.7 no
C6 C24 C25 112.11(12) yes
C6 C24 C31 111.96(12) yes
C25 C24 C31 113.95(12) yes
C6 C24 H241 106.0 no
C25 C24 H241 106.0 no
C31 C24 H241 106.2 no
C24 C25 C26 122.31(14) yes
C24 C25 C30 118.93(13) yes
C26 C25 C30 118.68(14) yes
C25 C26 C27 120.29(15) yes
C25 C26 H261 119.8 no
C27 C26 H261 119.9 no
C26 C27 C28 120.52(15) yes
C26 C27 H271 119.7 no
C28 C27 H271 119.8 no
C27 C28 C29 119.72(16) yes
C27 C28 H281 120.0 no
C29 C28 H281 120.3 no
C28 C29 C30 119.98(16) yes
C28 C29 H291 120.1 no
C30 C29 H291 119.9 no
C25 C30 C29 120.80(15) yes
C25 C30 H301 119.3 no
C29 C30 H301 119.9 no
C24 C31 C32 119.38(14) yes
C24 C31 C36 122.72(14) yes
C32 C31 C36 117.86(15) yes
C31 C32 C33 121.28(16) yes
C31 C32 H321 119.3 no
C33 C32 H321 119.4 no
C32 C33 C34 120.03(16) yes
C32 C33 H331 120.1 no
C34 C33 H331 119.9 no
C33 C34 C35 119.22(16) yes
C33 C34 H341 120.3 no
C35 C34 H341 120.5 no
C34 C35 C36 120.48(17) yes
C34 C35 H351 119.6 no
C36 C35 H351 119.9 no
C35 C36 C31 121.08(16) yes
C35 C36 H361 119.5 no
C31 C36 H361 119.4 no
O2 C37 C38 121.18(13) yes
O2 C37 C42 119.25(12) yes
C38 C37 C42 119.36(13) yes
C37 C38 C39 119.04(13) yes
C37 C38 C47 118.68(13) yes
C39 C38 C47 122.24(13) yes
C38 C39 C40 122.29(13) yes
C38 C39 H391 118.9 no
C40 C39 H391 118.8 no
C39 C40 C41 117.63(13) yes
C39 C40 C43 119.3(2) yes
C41 C40 C43 122.1(2) yes
C39 C40 C41 117.63(13) yes
C39 C40 C431 121.82(10) yes
C41 C40 C431 120.54(10) yes
C40 C41 C42 122.07(13) yes
C40 C41 H411 119.0 no
C42 C41 H411 119.0 no
C37 C42 C41 119.42(13) yes
C37 C42 C60 118.15(13) yes
C41 C42 C60 122.12(13) yes
C40 C43 C44 108.303(7) yes
C40 C43 C45 113.245(6) yes
C44 C43 C45 110.081(7) yes
C40 C43 C46 108.303(7) yes
C44 C43 C46 106.585(7) yes
C45 C43 C46 110.081(7) yes
C43 C44 H441 108.7 no
C43 C44 H442 109.7 no
H441 C44 H442 109.5 no
C43 C44 H443 110.0 no
H441 C44 H443 109.5 no
H442 C44 H443 109.5 no
C43 C45 H451 110.9 no
C43 C45 H452 108.6 no
H451 C45 H452 109.5 no
C43 C45 H453 108.9 no
H451 C45 H453 109.5 no
H452 C45 H453 109.5 no
C43 C46 H461 108.7 no
C43 C46 H462 109.4 no
H461 C46 H462 109.5 no
C43 C46 H463 110.3 no
H461 C46 H463 109.5 no
H462 C46 H463 109.5 no
C38 C47 C48 111.94(12) yes
C38 C47 C54 112.22(12) yes
C48 C47 C54 112.81(12) yes
C38 C47 H471 106.4 no
C48 C47 H471 106.5 no
C54 C47 H471 106.4 no
C47 C48 C49 122.23(14) yes
C47 C48 C53 119.41(14) yes
C49 C48 C53 118.35(15) yes
C48 C49 C50 121.13(15) yes
C48 C49 H491 119.4 no
C50 C49 H491 119.4 no
C49 C50 C51 119.95(16) yes
C49 C50 H501 120.2 no
C51 C50 H501 119.9 no
C50 C51 C52 119.35(16) yes
C50 C51 H511 120.3 no
C52 C51 H511 120.3 no
C51 C52 C53 120.58(16) yes
C51 C52 H521 119.7 no
C53 C52 H521 119.8 no
C48 C53 C52 120.62(16) yes
C48 C53 H531 119.7 no
C52 C53 H531 119.7 no
C47 C54 C55 119.12(14) yes
C47 C54 C59 122.70(15) yes
C55 C54 C59 118.15(15) yes
C54 C55 C56 121.43(18) yes
C54 C55 H551 119.4 no
C56 C55 H551 119.2 no
C55 C56 C57 119.61(19) yes
C55 C56 H561 120.4 no
C57 C56 H561 120.0 no
C56 C57 C58 119.74(17) yes
C56 C57 H571 119.7 no
C58 C57 H571 120.5 no
C57 C58 C59 120.28(17) yes
C57 C58 H581 119.6 no
C59 C58 H581 120.1 no
C58 C59 C54 120.79(17) yes
C58 C59 H591 119.8 no
C54 C59 H591 119.5 no
C42 C60 C61 113.08(12) yes
C42 C60 C67 110.37(12) yes
C61 C60 C67 114.62(12) yes
C42 C60 H601 106.0 no
C61 C60 H601 106.0 no
C67 C60 H601 106.0 no
C60 C61 C62 118.88(13) yes
C60 C61 C66 123.40(14) yes
C62 C61 C66 117.68(14) yes
C61 C62 C63 121.67(15) yes
C61 C62 H621 119.1 no
C63 C62 H621 119.2 no
C62 C63 C64 119.76(16) yes
C62 C63 H631 120.2 no
C64 C63 H631 120.1 no
C63 C64 C65 119.42(15) yes
C63 C64 H641 120.4 no
C65 C64 H641 120.2 no
C64 C65 C66 120.47(16) yes
C64 C65 H651 119.7 no
C66 C65 H651 119.8 no
C65 C66 C61 121.00(15) yes
C65 C66 H661 119.7 no
C61 C66 H661 119.3 no
C60 C67 C68 122.19(13) yes
C60 C67 C72 120.12(13) yes
C68 C67 C72 117.65(15) yes
C67 C68 C69 120.97(15) yes
C67 C68 H681 119.6 no
C69 C68 H681 119.5 no
C68 C69 C70 120.32(15) yes
C68 C69 H691 119.8 no
C70 C69 H691 119.9 no
C69 C70 C71 119.49(16) yes
C69 C70 H701 120.1 no
C71 C70 H701 120.4 no
C70 C71 C72 119.82(16) yes
C70 C71 H711 120.0 no
C72 C71 H711 120.2 no
C67 C72 C71 121.71(15) yes
C67 C72 H721 119.0 no
C71 C72 H721 119.3 no
O3 C73 C74 103.27(13) yes
O3 C73 H731 110.8 no
C74 C73 H731 110.9 no
O3 C73 H732 111.3 no
C74 C73 H732 111.0 no
H731 C73 H732 109.5 no
C73 C74 C75 102.05(14) yes
C73 C74 H741 111.2 no
C75 C74 H741 111.0 no
C73 C74 H742 111.7 no
C75 C74 H742 111.2 no
H741 C74 H742 109.5 no
C74 C75 C76 104.43(13) yes
C74 C75 H751 111.2 no
C76 C75 H751 110.6 no
C74 C75 H752 110.5 no
C76 C75 H752 110.5 no
H751 C75 H752 109.5 no
C75 C76 O3 105.21(13) yes
C75 C76 H761 110.4 no
O3 C76 H761 110.7 no
C75 C76 H762 110.6 no
O3 C76 H762 110.4 no
H761 C76 H762 109.5 no
O4 C77 C78 103.97(13) yes
O4 C77 H771 110.7 no
C78 C77 H771 111.0 no
O4 C77 H772 110.9 no
C78 C77 H772 110.8 no
H771 C77 H772 109.5 no
C77 C78 C79 101.85(13) yes
C77 C78 H781 111.3 no
C79 C78 H781 111.0 no
C77 C78 H782 111.4 no
C79 C78 H782 111.7 no
H781 C78 H782 109.5 no
C78 C79 C80 102.23(14) yes
C78 C79 H791 111.7 no
C80 C79 H791 111.5 no
C78 C79 H792 110.8 no
C80 C79 H792 111.1 no
H791 C79 H792 109.5 no
C79 C80 O4 104.30(13) yes
C79 C80 H801 110.6 no
O4 C80 H801 110.7 no
C79 C80 H802 111.0 no
O4 C80 H802 110.7 no
H801 C80 H802 109.5 no
C82 C81 C86 118.12(19) yes
C82 C81 C87 121.49(18) yes
C86 C81 C87 120.39(19) yes
C81 C82 C83 121.26(19) yes
C81 C82 H821 119.1 no
C83 C82 H821 119.6 no
C82 C83 C84 119.8(2) yes
C82 C83 H831 120.3 no
C84 C83 H831 119.9 no
C83 C84 C85 119.5(2) yes
C83 C84 H841 120.6 no
C85 C84 H841 119.9 no
C84 C85 C86 120.5(2) yes
C84 C85 H851 119.8 no
C86 C85 H851 119.8 no
C81 C86 C85 120.9(2) yes
C81 C86 H861 119.4 no
C85 C86 H861 119.8 no
C81 C87 H871 109.2 no
C81 C87 H872 109.3 no
H871 C87 H872 109.5 no
C81 C87 H873 110.0 no
H871 C87 H873 109.5 no
H872 C87 H873 109.5 no
C89 C88 C93 120.640(7) yes
C89 C88 C94 119.667(7) yes
C93 C88 C94 119.668(7) yes
C88 C89 C90 118.658(7) yes
C88 C89 H891 118.8 no
C90 C89 H891 122.5 no
C881 C89 C901 118.649(7) yes
C881 C89 H892 120.1 no
C901 C89 H892 121.2 no
C89 C90 C91 120.925(7) yes
C89 C90 H901 119.5 no
C91 C90 H901 119.5 no
C90 C91 C92 120.181(7) yes
C90 C91 H911 119.9 no
C92 C91 H911 119.9 no
C91 C92 C93 120.926(7) yes
C91 C92 H921 119.5 no
C93 C92 H921 119.6 no
C88 C93 C92 118.655(7) yes
C88 C93 H931 120.7 no
C92 C93 H931 120.6 no
C88 C94 H941 109.5 no
C88 C94 H942 109.5 no
H941 C94 H942 109.5 no
C88 C94 H943 109.4 no
H941 C94 H943 109.5 no
H942 C94 H943 109.5 no
C40 C431 C441 108.303(7) yes
C40 C431 C451 113.243(7) yes
C441 C431 C451 110.082(7) yes
C40 C431 C461 108.308(7) yes
C441 C431 C461 106.587(7) yes
C451 C431 C461 110.077(7) yes
C431 C441 H4411 109.5 no
C431 C441 H4412 109.5 no
H4411 C441 H4412 109.5 no
C431 C441 H4413 109.4 no
H4411 C441 H4413 109.5 no
H4412 C441 H4413 109.5 no
C431 C451 H4511 109.5 no
C431 C451 H4512 109.4 no
H4511 C451 H4512 109.5 no
C431 C451 H4513 109.5 no
H4511 C451 H4513 109.5 no
H4512 C451 H4513 109.5 no
C431 C461 H4611 109.4 no
C431 C461 H4612 109.4 no
H4611 C461 H4612 109.5 no
C431 C461 H4613 109.6 no
H4611 C461 H4613 109.5 no
H4612 C461 H4613 109.5 no
C89 C881 C931 120.639(7) yes
C89 C881 C941 119.671(7) yes
C931 C881 C941 119.671(7) yes
C89 C901 C911 120.922(7) yes
C89 C901 H9011 119.7 no
C911 C901 H9011 119.4 no
C901 C911 C921 120.179(7) yes
C901 C911 H9111 120.1 no
C921 C911 H9111 119.7 no
C911 C921 C931 120.923(7) yes
C911 C921 H9211 119.7 no
C931 C921 H9211 119.3 no
C881 C931 C921 118.651(7) yes
C881 C931 H9311 120.5 no
C921 C931 H9311 120.9 no
C881 C941 H9411 109.7 no
C881 C941 H9412 109.2 no
H9411 C941 H9412 109.5 no
C881 C941 H9413 109.5 no
H9411 C941 H9413 109.5 no
H9412 C941 H9413 109.5 no

loop_
_geom_bond_atom_site_label_1
_geom_bond_atom_site_label_2
_geom_bond_distance
_geom_bond_publ_flag
Cr1 Cl1 2.2400(4) yes
Cr1 O1 1.8694(10) yes
Cr1 O2 1.8730(11) yes
Cr1 O3 2.0151(11) yes
Cr1 O4 2.0045(11) yes
O1 C1 1.3448(17) yes
O2 C37 1.3411(17) yes
O3 C73 1.4488(19) yes
O3 C76 1.4624(18) yes
O4 C77 1.4766(19) yes
O4 C80 1.4680(19) yes
C1 C2 1.409(2) yes
C1 C6 1.4038(19) yes
C2 C3 1.386(2) yes
C2 C11 1.521(2) yes
C3 C4 1.403(2) yes
C3 H31 0.950 no
C4 C5 1.395(2) yes
C4 C7 1.535(2) yes
C5 C6 1.398(2) yes
C5 H51 0.950 no
C6 C24 1.525(2) yes
C7 C8 1.533(2) yes
C7 C9 1.532(2) yes
C7 C10 1.531(2) yes
C8 H81 0.950 no
C8 H82 0.950 no
C8 H83 0.950 no
C9 H91 0.950 no
C9 H92 0.950 no
C9 H93 0.950 no
C10 H101 0.950 no
C10 H102 0.950 no
C10 H103 0.950 no
C11 C12 1.523(2) yes
C11 C18 1.518(2) yes
C11 H111 0.950 no
C12 C13 1.395(2) yes
C12 C17 1.394(2) yes
C13 C14 1.393(2) yes
C13 H131 0.950 no
C14 C15 1.385(3) yes
C14 H141 0.950 no
C15 C16 1.386(3) yes
C15 H151 0.950 no
C16 C17 1.387(2) yes
C16 H161 0.950 no
C17 H171 0.950 no
C18 C19 1.392(2) yes
C18 C23 1.394(2) yes
C19 C20 1.390(2) yes
C19 H191 0.950 no
C20 C21 1.387(3) yes
C20 H201 0.950 no
C21 C22 1.378(3) yes
C21 H211 0.950 no
C22 C23 1.388(2) yes
C22 H221 0.950 no
C23 H231 0.950 no
C24 C25 1.516(2) yes
C24 C31 1.533(2) yes
C24 H241 0.950 no
C25 C26 1.393(2) yes
C25 C30 1.396(2) yes
C26 C27 1.395(2) yes
C26 H261 0.950 no
C27 C28 1.378(3) yes
C27 H271 0.950 no
C28 C29 1.389(3) yes
C28 H281 0.950 no
C29 C30 1.388(2) yes
C29 H291 0.950 no
C30 H301 0.950 no
C31 C32 1.397(2) yes
C31 C36 1.388(2) yes
C32 C33 1.390(2) yes
C32 H321 0.950 no
C33 C34 1.387(3) yes
C33 H331 0.950 no
C34 C35 1.385(3) yes
C34 H341 0.950 no
C35 C36 1.390(2) yes
C35 H351 0.950 no
C36 H361 0.950 no
C37 C38 1.4099(19) yes
C37 C42 1.412(2) yes
C38 C39 1.391(2) yes
C38 C47 1.530(2) yes
C39 C40 1.399(2) yes
C39 H391 0.950 no
C40 C41 1.3906(19) yes
C40 C43 1.512(8) yes
C40 C41 1.3906(19) yes
C40 C431 1.5414(18) yes
C41 C42 1.392(2) yes
C41 H411 0.950 no
C42 C60 1.521(2) yes
C43 C44 1.569(13) yes
C43 C45 1.448(14) yes
C43 C46 1.602(14) yes
C44 H441 0.950 no
C44 H442 0.950 no
C44 H443 0.950 no
C45 H451 0.950 no
C45 H452 0.950 no
C45 H453 0.950 no
C46 H461 0.950 no
C46 H462 0.950 no
C46 H463 0.950 no
C47 C48 1.526(2) yes
C47 C54 1.521(2) yes
C47 H471 0.950 no
C48 C49 1.384(2) yes
C48 C53 1.395(2) yes
C49 C50 1.396(2) yes
C49 H491 0.950 no
C50 C51 1.388(3) yes
C50 H501 0.950 no
C51 C52 1.380(3) yes
C51 H511 0.950 no
C52 C53 1.391(2) yes
C52 H521 0.950 no
C53 H531 0.950 no
C54 C55 1.387(2) yes
C54 C59 1.386(2) yes
C55 C56 1.391(3) yes
C55 H551 0.950 no
C56 C57 1.388(3) yes
C56 H561 0.950 no
C57 C58 1.372(3) yes
C57 H571 0.950 no
C58 C59 1.400(2) yes
C58 H581 0.950 no
C59 H591 0.950 no
C60 C61 1.531(2) yes
C60 C67 1.526(2) yes
C60 H601 0.950 no
C61 C62 1.397(2) yes
C61 C66 1.389(2) yes
C62 C63 1.387(2) yes
C62 H621 0.950 no
C63 C64 1.391(3) yes
C63 H631 0.950 no
C64 C65 1.379(3) yes
C64 H641 0.950 no
C65 C66 1.396(2) yes
C65 H651 0.950 no
C66 H661 0.950 no
C67 C68 1.393(2) yes
C67 C72 1.397(2) yes
C68 C69 1.392(2) yes
C68 H681 0.950 no
C69 C70 1.383(2) yes
C69 H691 0.950 no
C70 C71 1.390(3) yes
C70 H701 0.950 no
C71 C72 1.382(2) yes
C71 H711 0.950 no
C72 H721 0.950 no
C73 C74 1.511(2) yes
C73 H731 0.950 no
C73 H732 0.950 no
C74 C75 1.530(3) yes
C74 H741 0.950 no
C74 H742 0.950 no
C75 C76 1.520(2) yes
C75 H751 0.950 no
C75 H752 0.950 no
C76 H761 0.950 no
C76 H762 0.950 no
C77 C78 1.511(2) yes
C77 H771 0.950 no
C77 H772 0.950 no
C78 C79 1.520(3) yes
C78 H781 0.950 no
C78 H782 0.950 no
C79 C80 1.509(2) yes
C79 H791 0.950 no
C79 H792 0.950 no
C80 H801 0.950 no
C80 H802 0.950 no
C81 C82 1.389(3) yes
C81 C86 1.391(3) yes
C81 C87 1.505(3) yes
C82 C83 1.387(3) yes
C82 H821 0.950 no
C83 C84 1.388(3) yes
C83 H831 0.950 no
C84 C85 1.380(3) yes
C84 H841 0.950 no
C85 C86 1.384(3) yes
C85 H851 0.950 no
C86 H861 0.950 no
C87 H871 0.950 no
C87 H872 0.950 no
C87 H873 0.950 no
C88 C89 1.324(3) yes
C88 C93 1.405(4) yes
C88 C94 1.512(6) yes
C89 C90 1.440(4) yes
C89 H891 0.950 no
C89 C881 1.384(5) yes
C89 C901 1.431(6) yes
C89 H892 0.950 no
C90 C91 1.327(4) yes
C90 H901 0.950 no
C91 C92 1.350(5) yes
C91 H911 0.950 no
C92 C93 1.388(5) yes
C92 H921 0.950 no
C93 H931 0.950 no
C94 H941 0.950 no
C94 H942 0.950 no
C94 H943 0.950 no
C431 C441 1.535(2) yes
C431 C451 1.498(2) yes
C431 C461 1.558(2) yes
C441 H4411 0.950 no
C441 H4412 0.950 no
C441 H4413 0.950 no
C451 H4511 0.950 no
C451 H4512 0.950 no
C451 H4513 0.950 no
C461 H4611 0.950 no
C461 H4612 0.950 no
C461 H4613 0.950 no
C881 C931 1.453(6) yes
C881 C941 1.473(7) yes
C901 C911 1.416(7) yes
C901 H9011 0.950 no
C911 C921 1.370(8) yes
C911 H9111 0.950 no
C921 C931 1.420(7) yes
C921 H9211 0.950 no
C931 H9311 0.950 no
C941 H9411 0.950 no
C941 H9412 0.950 no
C941 H9413 0.950 no

loop_
_geom_torsion_atom_site_label_1
_geom_torsion_atom_site_label_2
_geom_torsion_atom_site_label_3
_geom_torsion_atom_site_label_4
_geom_torsion
_geom_torsion_publ_flag
Cl1 Cr1 O1 C1 -63.07(17) no
O2 Cr1 O1 C1 117.22(16) no
O3 Cr1 O1 C1 -157.18(17) no
O4 Cr1 O1 C1 33.38(17) no
Cl1 Cr1 O2 C37 -87.01(13) no
O1 Cr1 O2 C37 92.70(15) no
O3 Cr1 O2 C37 9.02(13) no
O4 Cr1 O2 C37 178.47(13) no
Cl1 Cr1 O3 C73 38.74(13) no
Cl1 Cr1 O3 C76 -144.34(12) no
O1 Cr1 O3 C73 148.19(13) no
O1 Cr1 O3 C76 -34.88(12) no
O2 Cr1 O3 C73 -66.56(13) no
O2 Cr1 O3 C76 110.37(12) no
Cl1 Cr1 O4 C77 -101.18(11) no
Cl1 Cr1 O4 C80 51.57(10) no
O1 Cr1 O4 C77 148.79(11) no
O1 Cr1 O4 C80 -58.45(11) no
O2 Cr1 O4 C77 3.55(11) no
O2 Cr1 O4 C80 156.31(11) no
Cr1 O1 C1 C2 82.1(2) no
Cr1 O1 C1 C6 -103.02(17) no
Cr1 O2 C37 C38 91.87(17) no
Cr1 O2 C37 C42 -93.44(17) no
Cr1 O3 C73 C74 146.92(12) no
C76 O3 C73 C74 -30.37(17) no
Cr1 O3 C76 C75 -168.47(11) no
C73 O3 C76 C75 8.91(17) no
Cr1 O4 C77 C78 169.84(10) no
C80 O4 C77 C78 14.36(16) no
Cr1 O4 C80 C79 -143.96(11) no
C77 O4 C80 C79 12.46(16) no
O1 C1 C2 C3 178.66(13) no
O1 C1 C2 C11 5.6(2) no
C6 C1 C2 C3 3.7(2) no
C6 C1 C2 C11 -169.32(13) no
O1 C1 C6 C5 -177.33(13) no
O1 C1 C6 C24 -2.0(2) no
C2 C1 C6 C5 -2.4(2) no
C2 C1 C6 C24 172.99(13) no
C1 C2 C3 C4 -2.9(2) no
C11 C2 C3 C4 169.71(14) no
C1 C2 C11 C12 71.70(17) no
C1 C2 C11 C18 -161.17(13) no
C3 C2 C11 C12 -101.08(16) no
C3 C2 C11 C18 26.1(2) no
C2 C3 C4 C5 0.7(2) no
C2 C3 C4 C7 -179.22(14) no
C3 C4 C5 C6 0.7(2) no
C7 C4 C5 C6 -179.35(14) no
C3 C4 C7 C8 -78.18(19) no
C3 C4 C7 C9 41.34(19) no
C3 C4 C7 C10 161.28(15) no
C5 C4 C7 C8 101.92(18) no
C5 C4 C7 C9 -138.56(15) no
C5 C4 C7 C10 -18.6(2) no
C4 C5 C6 C1 0.1(2) no
C4 C5 C6 C24 -174.99(14) no
C1 C6 C24 C25 156.17(13) no
C1 C6 C24 C31 -74.34(16) no
C5 C6 C24 C25 -28.66(19) no
C5 C6 C24 C31 100.84(16) no
C2 C11 C12 C13 26.4(2) no
C2 C11 C12 C17 -154.75(14) no
C18 C11 C12 C13 -103.10(18) no
C18 C11 C12 C17 75.76(18) no
C2 C11 C18 C19 95.66(18) no
C2 C11 C18 C23 -87.87(19) no
C12 C11 C18 C19 -137.31(15) no
C12 C11 C18 C23 39.2(2) no
C11 C12 C13 C14 179.36(16) no
C17 C12 C13 C14 0.5(3) no
C11 C12 C17 C16 -178.66(16) no
C13 C12 C17 C16 0.2(3) no
C12 C13 C14 C15 -0.9(3) no
C13 C14 C15 C16 0.5(3) no
C14 C15 C16 C17 0.2(3) no
C15 C16 C17 C12 -0.6(3) no
C11 C18 C19 C20 175.20(16) no
C23 C18 C19 C20 -1.4(3) no
C11 C18 C23 C22 -175.74(16) no
C19 C18 C23 C22 0.8(3) no
C18 C19 C20 C21 0.3(3) no
C19 C20 C21 C22 1.5(3) no
C20 C21 C22 C23 -2.1(3) no
C21 C22 C23 C18 1.0(3) no
C6 C24 C25 C26 90.55(16) no
C6 C24 C25 C30 -86.21(16) no
C31 C24 C25 C26 -37.90(19) no
C31 C24 C25 C30 145.34(14) no
C6 C24 C31 C32 169.01(12) no
C6 C24 C31 C36 -8.61(18) no
C25 C24 C31 C32 -62.46(17) no
C25 C24 C31 C36 119.92(15) no
C24 C25 C26 C27 -175.65(14) no
C30 C25 C26 C27 1.1(2) no
C24 C25 C30 C29 175.99(15) no
C26 C25 C30 C29 -0.9(2) no
C25 C26 C27 C28 -0.5(2) no
C26 C27 C28 C29 -0.3(3) no
C27 C28 C29 C30 0.6(3) no
C28 C29 C30 C25 0.1(3) no
C24 C31 C32 C33 -175.96(14) no
C36 C31 C32 C33 1.8(2) no
C24 C31 C36 C35 177.04(14) no
C32 C31 C36 C35 -0.6(2) no
C31 C32 C33 C34 -1.2(3) no
C32 C33 C34 C35 -0.5(3) no
C33 C34 C35 C36 1.7(3) no
C34 C35 C36 C31 -1.1(3) no
O2 C37 C38 C39 179.44(14) no
O2 C37 C38 C47 1.6(2) no
C42 C37 C38 C39 4.8(2) no
C42 C37 C38 C47 -173.11(14) no
O2 C37 C42 C41 -177.98(14) no
O2 C37 C42 C60 -4.3(2) no
C38 C37 C42 C41 -3.2(2) no
C38 C37 C42 C60 170.45(14) no
C37 C38 C39 C40 -2.5(2) no
C47 C38 C39 C40 175.30(15) no
C37 C38 C47 C48 65.59(18) no
C37 C38 C47 C54 -166.38(14) no
C39 C38 C47 C48 -112.21(16) no
C39 C38 C47 C54 15.8(2) no
C38 C39 C40 C41 -1.4(2) no
C38 C39 C40 C431 177.46(14) no
C39 C40 C41 C42 3.0(2) no
C431 C40 C41 C42 -175.82(14) no
C39 C40 C431 C441 -122.72(15) no
C39 C40 C431 C451 -0.3(2) no
C39 C40 C431 C461 122.05(15) no
C41 C40 C431 C441 56.09(18) no
C41 C40 C431 C451 178.47(15) no
C41 C40 C431 C461 -59.14(17) no
C40 C41 C42 C37 -0.8(2) no
C40 C41 C42 C60 -174.15(15) no
C37 C42 C60 C61 158.08(14) no
C37 C42 C60 C67 -72.02(17) no
C41 C42 C60 C61 -28.5(2) no
C41 C42 C60 C67 101.45(17) no
C38 C47 C48 C49 20.06(19) no
C38 C47 C48 C53 -158.95(13) no
C54 C47 C48 C49 -107.66(16) no
C54 C47 C48 C53 73.33(18) no
C38 C47 C54 C55 81.38(19) no
C38 C47 C54 C59 -96.67(18) no
C48 C47 C54 C55 -151.05(16) no
C48 C47 C54 C59 30.9(2) no
C47 C48 C49 C50 -177.75(14) no
C53 C48 C49 C50 1.3(2) no
C47 C48 C53 C52 178.10(14) no
C49 C48 C53 C52 -1.0(2) no
C48 C49 C50 C51 -0.4(3) no
C49 C50 C51 C52 -0.8(3) no
C50 C51 C52 C53 1.1(3) no
C51 C52 C53 C48 -0.3(3) no
C47 C54 C55 C56 -178.15(19) no
C59 C54 C55 C56 0.0(3) no
C47 C54 C59 C58 177.70(15) no
C55 C54 C59 C58 -0.4(3) no
C54 C55 C56 C57 0.4(4) no
C55 C56 C57 C58 -0.4(4) no
C56 C57 C58 C59 0.1(3) no
C57 C58 C59 C54 0.4(3) no
C42 C60 C61 C62 -52.08(18) no
C42 C60 C61 C66 130.29(15) no
C67 C60 C61 C62 -179.78(13) no
C67 C60 C61 C66 2.6(2) no
C42 C60 C67 C68 -18.84(19) no
C42 C60 C67 C72 158.61(14) no
C61 C60 C67 C68 110.23(16) no
C61 C60 C67 C72 -72.33(18) no
C60 C61 C62 C63 -177.63(14) no
C66 C61 C62 C63 0.1(2) no
C60 C61 C66 C65 177.26(14) no
C62 C61 C66 C65 -0.4(2) no
C61 C62 C63 C64 0.3(3) no
C62 C63 C64 C65 -0.5(3) no
C63 C64 C65 C66 0.2(3) no
C64 C65 C66 C61 0.2(3) no
C60 C67 C68 C69 176.55(14) no
C72 C67 C68 C69 -1.0(2) no
C60 C67 C72 C71 -178.69(15) no
C68 C67 C72 C71 -1.1(2) no
C67 C68 C69 C70 2.0(3) no
C68 C69 C70 C71 -0.9(3) no
C69 C70 C71 C72 -1.1(3) no
C70 C71 C72 C67 2.2(3) no
O3 C73 C74 C75 38.78(17) no
C73 C74 C75 C76 -33.54(18) no
C74 C75 C76 O3 15.90(17) no
O4 C77 C78 C79 -35.02(16) no
C77 C78 C79 C80 42.64(16) no
C78 C79 C80 O4 -34.04(16) no
C93 C88 C89 C90 0.0(4) no
C94 C88 C89 C90 -178.2(3) no
C89 C88 C93 C92 0.3(5) no
C94 C88 C93 C92 178.4(3) no
C88 C89 C90 C91 -0.9(4) no
C89 C90 C91 C92 1.5(5) no
C90 C91 C92 C93 -1.2(6) no
C91 C92 C93 C88 0.3(6) no
C86 C81 C82 C83 -0.4(3) no
C87 C81 C82 C83 179.01(17) no
C82 C81 C86 C85 1.1(3) no
C87 C81 C86 C85 -178.30(18) no
C81 C82 C83 C84 -0.5(3) no
C82 C83 C84 C85 0.7(3) no
C83 C84 C85 C86 0.0(3) no
C84 C85 C86 C81 -0.9(3) no
